data_1501711
loop_
_publ_author_name
'Lethesh, Kallidanthiyil Chellappan'
'Van Hecke, Kristof'
'Van Meervelt, Luc'
'Nockemann, Peter'
'Kirchner, Barbara'
'Zahn, Stefan'
'Parac-Vogt, Tatjana N'
'Dehaen, Wim'
'Binnemans, Koen'

_publ_section_title
;
 Nitrile-functionalized pyridinium, pyrrolidinium, and piperidinium ionic
 liquids.
;
_journal_issue 26
_journal_name_full 'The journal of physical chemistry. B'
_journal_page_first 8424
_journal_page_last 8438
_journal_paper_doi 10.1021/jp2027675
_journal_volume 115
_journal_year 2011
_chemical_formula_moiety 'C7 H7 N2, C2 F6 N O4 S2'
_chemical_formula_sum 'C9 H7 F6 N3 O4 S2'
_chemical_formula_weight 399.32
_chemical_name_systematic
; 
 ? 
;
_space_group_IT_number 2
_symmetry_cell_setting triclinic
_symmetry_space_group_name_Hall '-P 1'
_symmetry_space_group_name_H-M 'P -1'
_atom_sites_solution_hydrogens geom
_atom_sites_solution_primary direct
_atom_sites_solution_secondary difmap
_audit_creation_method SHELXL-97
_cell_angle_alpha 80.8630(10)
_cell_angle_beta 76.2700(10)
_cell_angle_gamma 81.1410(10)
_cell_formula_units_Z 2
_cell_length_a 8.14080(10)
_cell_length_b 8.70050(10)
_cell_length_c 10.5820(2)
_cell_measurement_temperature 100(2)
_cell_volume 713.551(18)
_computing_cell_refinement 'Bruker SAINT'
_computing_data_collection 'Bruker SMART'
_computing_data_reduction 'Bruker SAINT'
_computing_publication_material Platon
_computing_structure_refinement 'SHELXL-97 (Sheldrick, 1997)'
_computing_structure_solution 'SHELXS-97 (Sheldrick, 1990)'
_diffrn_ambient_temperature 100(2)
_diffrn_measured_fraction_theta_full 0.966
_diffrn_measured_fraction_theta_max 0.966
_diffrn_measurement_device_type 'SMART 6000'
_diffrn_measurement_method '\w and \f scans'
_diffrn_radiation_monochromator 'crossed G\"obel mirrors'
_diffrn_radiation_source 'fine-focus sealed tube'
_diffrn_radiation_type CuK\a
_diffrn_radiation_wavelength 1.54178
_diffrn_reflns_av_R_equivalents 0.0203
_diffrn_reflns_av_sigmaI/netI 0.0131
_diffrn_reflns_limit_h_max 9
_diffrn_reflns_limit_h_min -9
_diffrn_reflns_limit_k_max 10
_diffrn_reflns_limit_k_min -10
_diffrn_reflns_limit_l_max 12
_diffrn_reflns_limit_l_min -12
_diffrn_reflns_number 14976
_diffrn_reflns_theta_full 70.05
_diffrn_reflns_theta_max 70.05
_diffrn_reflns_theta_min 4.34
_exptl_absorpt_coefficient_mu 4.338
_exptl_absorpt_correction_T_max 0.272
_exptl_absorpt_correction_T_min 0.174
_exptl_absorpt_correction_type multi-scan
_exptl_absorpt_process_details 'Bruker SADABS'
_exptl_crystal_colour colourless
_exptl_crystal_density_diffrn 1.859
_exptl_crystal_density_method 'not measured'
_exptl_crystal_description block
_exptl_crystal_F_000 400
_exptl_crystal_size_max 0.4
_exptl_crystal_size_mid 0.3
_exptl_crystal_size_min 0.3
_refine_diff_density_max 0.419
_refine_diff_density_min -0.430
_refine_diff_density_rms 0.065
_refine_ls_extinction_coef 0.0124(6)
_refine_ls_extinction_expression Fc^*^=kFc[1+0.001xFc^2^\l^3^/sin(2\q)]^-1/4^
_refine_ls_extinction_method SHELXL
_refine_ls_goodness_of_fit_ref 1.089
_refine_ls_hydrogen_treatment constr
_refine_ls_matrix_type full
_refine_ls_number_parameters 218
_refine_ls_number_reflns 2608
_refine_ls_number_restraints 0
_refine_ls_restrained_S_all 1.089
_refine_ls_R_factor_all 0.0285
_refine_ls_R_factor_gt 0.0283
_refine_ls_shift/su_max 0.000
_refine_ls_shift/su_mean 0.000
_refine_ls_structure_factor_coef Fsqd
_refine_ls_weighting_details 'calc w=1/[\s^2^(Fo^2^)+(0.0414P)^2^+0.5678P] where P=(Fo^2^+2Fc^2^)/3'
_refine_ls_weighting_scheme calc
_refine_ls_wR_factor_gt 0.0750
_refine_ls_wR_factor_ref 0.0752
_reflns_number_gt 2588
_reflns_number_total 2608
_reflns_threshold_expression >2sigma(I)
_cod_data_source_file jp2027675_si_003.cif
_cod_data_source_block wg214
_cod_database_code 1501711

loop_
_symmetry_equiv_pos_as_xyz
'x, y, z'
'-x, -y, -z'

loop_
_atom_site_label
_atom_site_type_symbol
_atom_site_fract_x
_atom_site_fract_y
_atom_site_fract_z
_atom_site_U_iso_or_equiv
_atom_site_adp_type
_atom_site_occupancy
_atom_site_symmetry_multiplicity
_atom_site_calc_flag
_atom_site_refinement_flags
C1 C 0.7375(2) 0.3415(2) 0.31203(17) 0.0152(3) Uani 1 1 d .
H1 H 0.7097 0.3223 0.4051 0.018 Uiso 1 1 calc R
C2 C 0.7274(2) 0.4924(2) 0.25021(18) 0.0179(4) Uani 1 1 d .
H2 H 0.6935 0.5780 0.3001 0.022 Uiso 1 1 calc R
C3 C 0.7672(2) 0.5193(2) 0.11400(18) 0.0162(4) Uani 1 1 d .
H3 H 0.7616 0.6233 0.0699 0.019 Uiso 1 1 calc R
C4 C 0.8148(2) 0.3932(2) 0.04372(17) 0.0148(3) Uani 1 1 d .
H4 H 0.8403 0.4096 -0.0494 0.018 Uiso 1 1 calc R
C5 C 0.8251(2) 0.2435(2) 0.10910(16) 0.0130(3) Uani 1 1 d .
H5 H 0.8593 0.1563 0.0609 0.016 Uiso 1 1 calc R
C6 C 0.8026(2) 0.06107(19) 0.31613(16) 0.0119(3) Uani 1 1 d .
H6A H 0.8818 0.0576 0.3748 0.014 Uiso 1 1 calc R
H6B H 0.6898 0.0409 0.3717 0.014 Uiso 1 1 calc R
C7 C 0.8646(2) -0.0624(2) 0.23109(17) 0.0148(4) Uani 1 1 d .
C8 C 0.3834(2) -0.1453(2) 0.17376(17) 0.0153(3) Uani 1 1 d .
C9 C 0.2112(2) 0.3534(2) 0.38547(18) 0.0174(4) Uani 1 1 d .
N1 N 0.78710(16) 0.21993(16) 0.24069(13) 0.0101(3) Uani 1 1 d .
N2 N 0.9127(2) -0.16071(18) 0.16665(16) 0.0221(3) Uani 1 1 d .
N3 N 0.41142(16) 0.10704(16) 0.28253(14) 0.0115(3) Uani 1 1 d .
O1 O 0.46685(15) -0.15487(14) 0.39648(12) 0.0172(3) Uani 1 1 d .
O2 O 0.16973(14) -0.06193(14) 0.38348(12) 0.0157(3) Uani 1 1 d .
O3 O 0.40468(15) 0.36550(14) 0.15185(12) 0.0173(3) Uani 1 1 d .
O4 O 0.14720(15) 0.23268(15) 0.19685(13) 0.0194(3) Uani 1 1 d .
F1 F 0.28371(13) -0.06645(13) 0.09657(10) 0.0221(2) Uani 1 1 d .
F2 F 0.34941(16) -0.29265(13) 0.20113(12) 0.0289(3) Uani 1 1 d .
F3 F 0.54408(13) -0.14344(13) 0.10923(11) 0.0240(3) Uani 1 1 d .
F4 F 0.33449(15) 0.39502(14) 0.43065(11) 0.0287(3) Uani 1 1 d .
F5 F 0.10734(14) 0.48195(13) 0.35834(12) 0.0273(3) Uani 1 1 d .
F6 F 0.12386(17) 0.25859(14) 0.47921(12) 0.0339(3) Uani 1 1 d .
S1 S 0.34768(5) -0.05948(4) 0.32728(4) 0.01025(13) Uani 1 1 d .
S2 S 0.29620(5) 0.25950(4) 0.23530(4) 0.01077(13) Uani 1 1 d .

loop_
_atom_site_aniso_label
_atom_site_aniso_U_11
_atom_site_aniso_U_22
_atom_site_aniso_U_33
_atom_site_aniso_U_23
_atom_site_aniso_U_13
_atom_site_aniso_U_12
C1 0.0132(8) 0.0188(8) 0.0128(8) -0.0051(7) -0.0005(6) -0.0004(6)
C2 0.0191(8) 0.0154(8) 0.0188(9) -0.0060(7) -0.0020(7) -0.0001(7)
C3 0.0122(8) 0.0149(8) 0.0208(9) 0.0011(7) -0.0043(7) -0.0015(6)
C4 0.0129(8) 0.0191(8) 0.0117(8) 0.0002(7) -0.0033(6) -0.0009(6)
C5 0.0096(7) 0.0173(8) 0.0131(8) -0.0045(7) -0.0035(6) 0.0000(6)
C6 0.0095(7) 0.0137(8) 0.0117(8) -0.0002(7) -0.0024(6) -0.0004(6)
C7 0.0115(8) 0.0152(8) 0.0167(8) 0.0027(7) -0.0030(6) -0.0037(6)
C8 0.0145(8) 0.0147(8) 0.0166(8) -0.0031(7) -0.0019(6) -0.0024(6)
C9 0.0159(8) 0.0148(8) 0.0184(9) -0.0021(7) 0.0004(7) 0.0014(6)
N1 0.0044(6) 0.0135(7) 0.0124(7) -0.0014(6) -0.0020(5) -0.0008(5)
N2 0.0229(8) 0.0177(8) 0.0245(8) -0.0054(7) -0.0007(6) -0.0027(6)
N3 0.0070(6) 0.0115(7) 0.0159(7) -0.0007(6) -0.0033(5) -0.0006(5)
O1 0.0159(6) 0.0168(6) 0.0177(6) 0.0034(5) -0.0065(5) 0.0008(5)
O2 0.0098(6) 0.0200(6) 0.0152(6) 0.0002(5) 0.0011(4) -0.0033(5)
O3 0.0150(6) 0.0159(6) 0.0185(6) 0.0027(5) -0.0016(5) -0.0028(5)
O4 0.0118(6) 0.0203(6) 0.0274(7) 0.0006(5) -0.0103(5) 0.0002(5)
F1 0.0235(5) 0.0286(6) 0.0168(5) -0.0047(4) -0.0089(4) -0.0022(4)
F2 0.0412(7) 0.0157(5) 0.0317(6) -0.0063(5) -0.0052(5) -0.0103(5)
F3 0.0161(5) 0.0292(6) 0.0232(6) -0.0100(5) 0.0049(4) 0.0003(4)
F4 0.0297(6) 0.0340(6) 0.0267(6) -0.0144(5) -0.0110(5) 0.0018(5)
F5 0.0219(6) 0.0186(5) 0.0366(7) -0.0062(5) -0.0025(5) 0.0089(4)
F6 0.0408(7) 0.0238(6) 0.0249(6) -0.0024(5) 0.0167(5) -0.0048(5)
S1 0.0080(2) 0.0118(2) 0.0101(2) 0.00033(15) -0.00163(14) -0.00080(14)
S2 0.0068(2) 0.0116(2) 0.0132(2) 0.00032(15) -0.00296(14) 0.00033(14)

loop_
_atom_type_symbol
_atom_type_description
_atom_type_scat_dispersion_real
_atom_type_scat_dispersion_imag
_atom_type_scat_source
C C 0.0181 0.0091 'International Tables Vol C Tables 4.2.6.8 and 6.1.1.4'
H H 0.0000 0.0000 'International Tables Vol C Tables 4.2.6.8 and 6.1.1.4'
N N 0.0311 0.0180 'International Tables Vol C Tables 4.2.6.8 and 6.1.1.4'
O O 0.0492 0.0322 'International Tables Vol C Tables 4.2.6.8 and 6.1.1.4'
F F 0.0727 0.0534 'International Tables Vol C Tables 4.2.6.8 and 6.1.1.4'
S S 0.3331 0.5567 'International Tables Vol C Tables 4.2.6.8 and 6.1.1.4'

loop_
_geom_angle_atom_site_label_1
_geom_angle_atom_site_label_2
_geom_angle_atom_site_label_3
_geom_angle
N1 C1 C2 120.07(15)
N1 C1 H1 120.0
C2 C1 H1 120.0
C1 C2 C3 119.54(16)
C1 C2 H2 120.2
C3 C2 H2 120.2
C4 C3 C2 119.18(16)
C4 C3 H3 120.4
C2 C3 H3 120.4
C5 C4 C3 119.67(16)
C5 C4 H4 120.2
C3 C4 H4 120.2
N1 C5 C4 120.26(15)
N1 C5 H5 119.9
C4 C5 H5 119.9
C7 C6 N1 112.49(14)
C7 C6 H6A 109.1
N1 C6 H6A 109.1
C7 C6 H6B 109.1
N1 C6 H6B 109.1
H6A C6 H6B 107.8
N2 C7 C6 178.78(18)
F3 C8 F2 108.74(14)
F3 C8 F1 108.40(14)
F2 C8 F1 108.72(14)
F3 C8 S1 110.52(11)
F2 C8 S1 109.26(12)
F1 C8 S1 111.15(11)
F6 C9 F4 108.40(15)
F6 C9 F5 108.46(14)
F4 C9 F5 108.16(14)
F6 C9 S2 111.22(12)
F4 C9 S2 111.67(12)
F5 C9 S2 108.83(13)
C5 N1 C1 121.28(15)
C5 N1 C6 122.42(13)
C1 N1 C6 116.27(14)
S1 N3 S2 123.93(8)
O2 S1 O1 118.03(7)
O2 S1 N3 116.69(7)
O1 S1 N3 107.56(7)
O2 S1 C8 104.79(7)
O1 S1 C8 103.88(8)
N3 S1 C8 104.10(8)
O3 S2 O4 119.04(8)
O3 S2 N3 108.45(7)
O4 S2 N3 115.73(7)
O3 S2 C9 104.39(8)
O4 S2 C9 103.81(8)
N3 S2 C9 103.41(8)

loop_
_geom_bond_atom_site_label_1
_geom_bond_atom_site_label_2
_geom_bond_distance
C1 N1 1.353(2)
C1 C2 1.370(3)
C1 H1 0.9500
C2 C3 1.390(3)
C2 H2 0.9500
C3 C4 1.378(2)
C3 H3 0.9500
C4 C5 1.375(2)
C4 H4 0.9500
C5 N1 1.342(2)
C5 H5 0.9500
C6 C7 1.464(2)
C6 N1 1.486(2)
C6 H6A 0.9900
C6 H6B 0.9900
C7 N2 1.143(2)
C8 F3 1.325(2)
C8 F2 1.326(2)
C8 F1 1.327(2)
C8 S1 1.8371(17)
C9 F6 1.325(2)
C9 F4 1.327(2)
C9 F5 1.331(2)
C9 S2 1.8405(18)
N3 S1 1.5779(14)
N3 S2 1.5868(14)
O1 S1 1.4361(12)
O2 S1 1.4315(12)
O3 S2 1.4256(13)
O4 S2 1.4293(12)
